data_1537205
loop_
_publ_author_name
'Kuznetsov, V.Ya.'
'Gusev, A.I.'
'Chuklanova, E.B.'
'Rogachev, D.L.'

_publ_section_title
;
 Crystal structure of K3ZrF5SO4(H2O) orthorombic modification
;
_journal_name_full 'Zhurnal Strukturnoi Khimii (Issue-No. from 1981)'
_journal_page_first 193
_journal_page_last 195
_journal_volume 33
_journal_year 1992
_chemical_formula_sum 'F5 H2 K3 O5 S Zr'
_chemical_name_systematic 'K3 Zr F5 (S O4) (H2 O)'
_space_group_IT_number 36
_symmetry_space_group_name_Hall 'C 2c -2'
_symmetry_space_group_name_H-M 'C m c 21'
_cell_angle_alpha 90
_cell_angle_beta 90
_cell_angle_gamma 90
_cell_formula_units_Z 8
_cell_length_a 7.71
_cell_length_b 18.823
_cell_length_c 13.164
_cell_volume 1910.430
_citation_journal_id_ASTM ZSTKAI
_cod_data_source_file Kuznetsov_ZSTKAI_1992_1322.cif
_cod_data_source_block H2F5K3O5S1Zr1
_cod_original_cell_volume 1910.43
_cod_original_formula_sum 'H2 F5 K3 O5 S1 Zr1'
_cod_database_code 1537205

loop_
_symmetry_equiv_pos_as_xyz
x,y,z
-x,-y,z+1/2
-x,y,z
x,-y,z+1/2
x+1/2,y+1/2,z
-x+1/2,-y+1/2,z+1/2
-x+1/2,y+1/2,z
x+1/2,-y+1/2,z+1/2

loop_
_atom_site_label
_atom_site_type_symbol
_atom_site_fract_x
_atom_site_fract_y
_atom_site_fract_z
_atom_site_occupancy
_atom_site_U_iso_or_equiv
F6 F-1 0 0.439 0.857 1 0.0
F1 F-1 0 0.228 0.866 1 0.0
F5 F-1 0 0.335 0.754 1 0.0
O5 O-2 0 0.504 0.092 1 0.0
K4 K+1 0 0.4199 0.413 1 0.0
Zr1 Zr+4 0 0.1578 0 1 0.0
O4 O-2 0.154 0.406 0.039 1 0.0
O2 O-2 0 0.008 0.318 1 0.0
O8 O-2 0 0.282 0.364 1 0.0
O6 O-2 0 0.4 0.205 1 0.0
S1 S+6 0 0.0701 0.815 1 0.0
O7 O-2 0 0.227 0.547 1 0.0
K2 K+1 0 0.9217 0 1 0.0
F7 F-1 0.248 0.313 0.519 1 0.0
Zr2 Zr+4 0 0.343 0.9117 1 0.0
F4 F-1 0 0.053 0.054 1 0.0
K3 K+1 0.239 0.217 0.696 1 0.0
F2 F-1 0 0.275 0.031 1 0.0
O3 O-2 0 0.094 0.717 1 0.0
K1 K+1 0.249 0.0749 0.205 1 0.0
H1 H+1 0.47 0.26 0.15 1 0.0
S2 S+6 0 0.4295 0.099 1 0.0
F8 F-1 0.242 0.164 0.378 1 0.0
F3 F-1 0 0.174 0.153 1 0.0
O1 O-2 0.146 0.101 0.875 1 0.0
